data_4306932
loop_
_publ_author_name
'Chunyan Sun'
'Yangguang Li'
'Enbo Wang'
'Dongrong Xiao'
'Haiyan An'
'Lin Xu'

_publ_section_title
;
A Series of New Organic-Inorganic Molybdenum Arsenate Complexes Based on
[(ZnO6)(As3O3)2Mo6O18]4- and [HxAs2Mo6O26](6-x)- Clusters as SBUs
;
_journal_name_full 'Inorganic Chemistry'
_journal_page_first 1563
_journal_page_last 1574
_journal_paper_doi 10.1021/ic061227j
_journal_volume 46
_journal_year 2007
_chemical_formula_sum 'C30 H40 As2 Mo6 N6 O31'
_chemical_formula_weight 1706.16
_chemical_name_systematic
; 
 ? 
;
_space_group_IT_number 14
_symmetry_cell_setting monoclinic
_symmetry_space_group_name_Hall '-P 2yn'
_symmetry_space_group_name_H-M 'P 1 21/n 1'
_atom_sites_solution_hydrogens geom
_atom_sites_solution_primary direct
_atom_sites_solution_secondary difmap
_audit_creation_method SHELXL-97
_cell_angle_alpha 90.00
_cell_angle_beta 94.64(3)
_cell_angle_gamma 90.00
_cell_formula_units_Z 4
_cell_length_a 11.795(2)
_cell_length_b 24.301(5)
_cell_length_c 17.028(3)
_cell_measurement_reflns_used 44760
_cell_measurement_temperature 293(2)
_cell_measurement_theta_max 27.48
_cell_measurement_theta_min 3.05
_cell_volume 4864.7(16)
_computing_cell_refinement 'RAPID AUTO'
_computing_data_collection 'RAPID AUTO'
_computing_data_reduction 'RAPID AUTO'
_computing_molecular_graphics 'Bruker SHELXTL'
_computing_publication_material 'Bruker SHELXTL'
_computing_structure_refinement 'SHELXL-97 (Sheldrick, 1997)'
_computing_structure_solution 'SHELXS-97 (Sheldrick, 1990)'
_diffrn_ambient_temperature 293(2)
_diffrn_detector_area_resol_mean '100x100 microns'
_diffrn_measured_fraction_theta_full 0.981
_diffrn_measured_fraction_theta_max 0.981
_diffrn_measurement_device_type 'Rigaku R-AXIS RAPID IP diffractomete'
_diffrn_measurement_method 'Oscillation scans'
_diffrn_radiation_monochromator graphite
_diffrn_radiation_source 'fine-focus sealed tube'
_diffrn_radiation_type MoK\a
_diffrn_radiation_wavelength 0.71073
_diffrn_reflns_av_R_equivalents 0.0433
_diffrn_reflns_av_sigmaI/netI 0.0381
_diffrn_reflns_limit_h_max 15
_diffrn_reflns_limit_h_min -15
_diffrn_reflns_limit_k_max 31
_diffrn_reflns_limit_k_min -31
_diffrn_reflns_limit_l_max 22
_diffrn_reflns_limit_l_min -21
_diffrn_reflns_number 44760
_diffrn_reflns_theta_full 27.48
_diffrn_reflns_theta_max 27.48
_diffrn_reflns_theta_min 3.05
_diffrn_standards_decay_% 0
_diffrn_standards_interval_count 0
_diffrn_standards_interval_time .
_diffrn_standards_number 0
_exptl_absorpt_coefficient_mu 2.955
_exptl_absorpt_correction_T_max 0.464
_exptl_absorpt_correction_T_min 0.385
_exptl_absorpt_correction_type empirical
_exptl_absorpt_process_details 'ABSCOR by T.Higashi    8 March, 1995'
_exptl_crystal_colour colorless
_exptl_crystal_density_diffrn 2.329
_exptl_crystal_density_method 'not measured'
_exptl_crystal_description block
_exptl_crystal_F_000 3312
_exptl_crystal_size_max 0.36
_exptl_crystal_size_mid 0.28
_exptl_crystal_size_min 0.26
_refine_diff_density_max 1.312
_refine_diff_density_min -0.929
_refine_diff_density_rms 0.120
_refine_ls_extinction_method none
_refine_ls_goodness_of_fit_ref 1.037
_refine_ls_hydrogen_treatment mixed
_refine_ls_matrix_type full
_refine_ls_number_parameters 676
_refine_ls_number_reflns 10926
_refine_ls_number_restraints 0
_refine_ls_restrained_S_all 1.037
_refine_ls_R_factor_all 0.0496
_refine_ls_R_factor_gt 0.0389
_refine_ls_shift/su_max 0.001
_refine_ls_shift/su_mean 0.000
_refine_ls_structure_factor_coef Fsqd
_refine_ls_weighting_details 'calc w=1/[\s^2^(Fo^2^)+(0.0528P)^2^+7.6555P] where P=(Fo^2^+2Fc^2^)/3'
_refine_ls_weighting_scheme calc
_refine_ls_wR_factor_gt 0.0955
_refine_ls_wR_factor_ref 0.1000
_reflns_number_gt 9120
_reflns_number_total 10926
_reflns_threshold_expression >2sigma(I)
_cod_data_source_file ic061227jsi20061203_101442.cif
_cod_data_source_block s33a
_cod_original_cell_volume 4864.9(17)
_cod_database_code 4306932

loop_
_symmetry_equiv_pos_as_xyz
'x, y, z'
'-x+1/2, y+1/2, -z+1/2'
'-x, -y, -z'
'x-1/2, -y-1/2, z-1/2'

loop_
_atom_site_label
_atom_site_type_symbol
_atom_site_fract_x
_atom_site_fract_y
_atom_site_fract_z
_atom_site_U_iso_or_equiv
_atom_site_adp_type
_atom_site_occupancy
_atom_site_symmetry_multiplicity
_atom_site_calc_flag
_atom_site_refinement_flags
_atom_site_disorder_assembly
_atom_site_disorder_group
As1 As 0.92343(4) 0.164624(18) 0.64952(3) 0.02708(10) Uani 1 1 d . . .
As2 As 1.10879(4) 0.165835(17) 0.83918(2) 0.02469(10) Uani 1 1 d . . .
Mo1 Mo 0.91925(3) 0.057390(15) 0.80177(2) 0.03058(9) Uani 1 1 d . . .
Mo2 Mo 1.13877(3) 0.066346(15) 0.68623(2) 0.03212(10) Uani 1 1 d . . .
Mo3 Mo 1.21779(3) 0.196267(16) 0.65254(2) 0.02935(9) Uani 1 1 d . . .
Mo4 Mo 1.20989(4) 0.308244(16) 0.80196(2) 0.03218(10) Uani 1 1 d . . .
Mo5 Mo 0.96354(4) 0.300656(16) 0.86804(2) 0.03275(10) Uani 1 1 d . . .
Mo6 Mo 0.78997(3) 0.179618(16) 0.82319(2) 0.02978(9) Uani 1 1 d . . .
OW1 O 1.0253(3) 0.30550(14) 0.7438(2) 0.0392(8) Uani 1 1 d . . .
O1 O 0.9281(3) 0.03632(16) 0.8969(2) 0.0456(9) Uani 1 1 d . . .
O2 O 0.8582(3) 0.00314(14) 0.7496(2) 0.0447(8) Uani 1 1 d . . .
OW2 O 0.9248(7) 0.3801(3) 0.6495(4) 0.125(3) Uani 1 1 d . . .
O3 O 1.0916(3) 0.01694(14) 0.6205(2) 0.0484(9) Uani 1 1 d . . .
OW3 O 0.6569(7) -0.0541(3) 0.7464(5) 0.144(3) Uani 1 1 d . . .
O4 O 1.2751(3) 0.04775(15) 0.7140(2) 0.0455(9) Uani 1 1 d . . .
OW4 O 0.7585(6) 0.3046(3) 0.6540(4) 0.114(2) Uani 1 1 d . . .
O5 O 1.3573(3) 0.17879(15) 0.6691(2) 0.0450(9) Uani 1 1 d . . .
OW5 O 0.7231(5) 0.2437(2) 0.5187(3) 0.0875(17) Uani 1 1 d . . .
O6 O 1.2103(3) 0.22840(14) 0.5636(2) 0.0424(8) Uani 1 1 d . . .
O7 O 1.3291(3) 0.29112(15) 0.8623(2) 0.0438(8) Uani 1 1 d . . .
O8 O 1.2439(3) 0.36851(15) 0.7599(2) 0.0484(9) Uani 1 1 d . . .
O9 O 0.8815(3) 0.35900(15) 0.8584(2) 0.0492(9) Uani 1 1 d . . .
O10 O 0.9531(3) 0.28023(16) 0.9621(2) 0.0454(9) Uani 1 1 d . . .
O11 O 0.6520(3) 0.19607(14) 0.7995(2) 0.0396(8) Uani 1 1 d . . .
O12 O 0.7975(3) 0.17447(15) 0.9239(2) 0.0414(8) Uani 1 1 d . . .
O13 O 1.0757(3) 0.04622(13) 0.7832(2) 0.0384(8) Uani 1 1 d . . .
O14 O 1.1590(3) 0.12549(13) 0.61218(18) 0.0329(7) Uani 1 1 d . . .
O15 O 1.2237(3) 0.25851(14) 0.7200(2) 0.0386(8) Uani 1 1 d . . .
O16 O 1.1112(3) 0.33472(13) 0.8776(2) 0.0378(7) Uani 1 1 d . . .
O17 O 0.8654(3) 0.24856(13) 0.8155(2) 0.0360(7) Uani 1 1 d . . .
O18 O 0.7852(3) 0.10261(13) 0.79672(18) 0.0328(7) Uani 1 1 d . . .
O19 O 1.0268(3) 0.21144(12) 0.66227(18) 0.0311(7) Uani 1 1 d . . .
O20 O 1.1779(3) 0.14798(12) 0.76012(17) 0.0286(6) Uani 1 1 d . . .
O21 O 1.1101(3) 0.23369(12) 0.85495(18) 0.0314(7) Uani 1 1 d . . .
O22 O 0.9729(3) 0.14377(13) 0.8294(2) 0.0352(7) Uani 1 1 d . . .
O23 O 0.8073(3) 0.18439(13) 0.69187(18) 0.0316(7) Uani 1 1 d . . .
O24 O 0.9584(3) 0.10021(13) 0.6800(2) 0.0393(8) Uani 1 1 d . . .
O25 O 1.1759(3) 0.13699(16) 0.9204(2) 0.0460(9) Uani 1 1 d . . .
O26 O 0.8887(3) 0.15847(16) 0.55027(19) 0.0451(9) Uani 1 1 d . . .
C1 C 0.5611(6) 0.1360(3) 0.5758(4) 0.0692(19) Uani 1 1 d . . .
H1B H 0.5806 0.1672 0.5482 0.083 Uiso 1 1 calc R . .
C2 C 0.4745(6) 0.1014(3) 0.5442(4) 0.0656(19) Uani 1 1 d . . .
H2B H 0.4344 0.1105 0.4968 0.079 Uiso 1 1 calc R . .
C3 C 0.4486(4) 0.0546(2) 0.5823(3) 0.0369(10) Uani 1 1 d . . .
C4 C 0.5063(6) 0.0451(3) 0.6546(4) 0.073(2) Uani 1 1 d . . .
H4B H 0.4894 0.0143 0.6840 0.088 Uiso 1 1 calc R . .
C5 C 0.5895(6) 0.0816(3) 0.6830(4) 0.073(2) Uani 1 1 d . . .
H5A H 0.6288 0.0750 0.7316 0.087 Uiso 1 1 calc R . .
C6 C 0.2257(5) -0.0145(3) 0.4433(4) 0.0594(16) Uani 1 1 d . . .
H6A H 0.1881 -0.0086 0.3938 0.071 Uiso 1 1 calc R . .
C7 C 0.3054(5) 0.0245(2) 0.4748(3) 0.0490(13) Uani 1 1 d . . .
H7A H 0.3199 0.0562 0.4466 0.059 Uiso 1 1 calc R . .
C8 C 0.3616(4) 0.0153(2) 0.5474(3) 0.0338(10) Uani 1 1 d . . .
C9 C 0.3357(5) -0.0324(2) 0.5861(3) 0.0513(14) Uani 1 1 d . . .
H9A H 0.3723 -0.0405 0.6352 0.062 Uiso 1 1 calc R . .
C10 C 0.2568(6) -0.0674(2) 0.5525(4) 0.0611(16) Uani 1 1 d . . .
H10A H 0.2394 -0.0989 0.5801 0.073 Uiso 1 1 calc R . .
C11 C 1.0402(8) -0.1067(4) 0.9183(4) 0.094(3) Uani 1 1 d . . .
H11A H 1.0468 -0.0768 0.9526 0.113 Uiso 1 1 calc R . .
C12 C 1.0030(7) -0.0992(3) 0.8394(4) 0.069(2) Uani 1 1 d . . .
H12A H 0.9848 -0.0643 0.8199 0.083 Uiso 1 1 calc R . .
C13 C 0.9936(4) -0.1443(2) 0.7910(3) 0.0392(11) Uani 1 1 d . . .
C14 C 1.0208(6) -0.1956(3) 0.8224(4) 0.0559(16) Uani 1 1 d . . .
H14A H 1.0134 -0.2269 0.7908 0.067 Uiso 1 1 calc R . .
C15 C 1.0583(6) -0.2002(4) 0.8998(4) 0.075(2) Uani 1 1 d . . .
H15A H 1.0785 -0.2344 0.9209 0.090 Uiso 1 1 calc R . .
C16 C 0.9650(5) -0.0942(2) 0.5822(3) 0.0449(12) Uani 1 1 d . . .
H16A H 0.9921 -0.0660 0.5518 0.054 Uiso 1 1 calc R . .
C17 C 0.9965(5) -0.0963(2) 0.6615(3) 0.0431(12) Uani 1 1 d . . .
H17A H 1.0440 -0.0695 0.6851 0.052 Uiso 1 1 calc R . .
C18 C 0.9570(4) -0.13870(18) 0.7059(3) 0.0326(10) Uani 1 1 d . . .
C19 C 0.8823(5) -0.1765(2) 0.6690(3) 0.0506(14) Uani 1 1 d . . .
H19A H 0.8517 -0.2044 0.6981 0.061 Uiso 1 1 calc R . .
C20 C 0.8538(5) -0.1728(3) 0.5904(3) 0.0543(15) Uani 1 1 d . . .
H20A H 0.8050 -0.1987 0.5656 0.065 Uiso 1 1 calc R . .
C21 C 0.7263(7) -0.0271(4) 0.9788(5) 0.088(3) Uani 1 1 d . . .
H21A H 0.7480 -0.0540 0.9441 0.105 Uiso 1 1 calc R . .
C22 C 0.6675(7) 0.0193(3) 0.9485(5) 0.075(2) Uani 1 1 d . . .
H22A H 0.6521 0.0230 0.8944 0.090 Uiso 1 1 calc R . .
C23 C 0.6328(5) 0.0589(3) 0.9973(4) 0.0542(15) Uani 1 1 d . . .
C24 C 0.6610(7) 0.0518(4) 1.0773(5) 0.082(2) Uani 1 1 d . . .
H24A H 0.6393 0.0777 1.1134 0.099 Uiso 1 1 calc R . .
C25 C 0.7225(8) 0.0050(3) 1.1031(5) 0.084(2) Uani 1 1 d . . .
H25A H 0.7438 0.0009 1.1565 0.101 Uiso 1 1 calc R . .
C26 C 0.4384(5) 0.1495(3) 0.8680(4) 0.0627(18) Uani 1 1 d . . .
H26A H 0.3944 0.1477 0.8202 0.075 Uiso 1 1 calc R . .
C27 C 0.5000(5) 0.1041(3) 0.8959(4) 0.0542(15) Uani 1 1 d . . .
H27A H 0.4967 0.0714 0.8673 0.065 Uiso 1 1 calc R . .
C28 C 0.5659(5) 0.1075(3) 0.9659(4) 0.0496(14) Uani 1 1 d . . .
C29 C 0.5688(6) 0.1567(3) 1.0063(5) 0.0678(18) Uani 1 1 d . . .
H29A H 0.6142 0.1601 1.0533 0.081 Uiso 1 1 calc R . .
C30 C 0.5052(6) 0.2008(3) 0.9776(5) 0.074(2) Uani 1 1 d . . .
H30A H 0.5061 0.2338 1.0054 0.089 Uiso 1 1 calc R . .
N1 N 0.6139(4) 0.1248(2) 0.6430(3) 0.0543(13) Uani 1 1 d . . .
H1A H 0.6667 0.1466 0.6620 0.065 Uiso 1 1 calc R . .
N2 N 0.2039(4) -0.0591(2) 0.4830(3) 0.0565(13) Uani 1 1 d . . .
H2A H 0.1551 -0.0826 0.4635 0.068 Uiso 1 1 calc R . .
N3 N 1.0660(5) -0.1570(4) 0.9438(3) 0.081(2) Uani 1 1 d . . .
H3A H 1.0892 -0.1611 0.9926 0.097 Uiso 1 1 calc R . .
N4 N 0.8954(4) -0.1324(2) 0.5487(3) 0.0455(11) Uani 1 1 d . . .
H4A H 0.8771 -0.1308 0.4988 0.055 Uiso 1 1 calc R . .
N5 N 0.7514(5) -0.0338(3) 1.0537(4) 0.0757(18) Uani 1 1 d . . .
H5 H 0.7862 -0.0630 1.0711 0.076 Uiso 1 1 calc R . .
N6 N 0.4424(5) 0.1957(2) 0.9098(4) 0.0652(16) Uani 1 1 d . . .
H6 H 0.4027 0.2235 0.8922 0.065 Uiso 1 1 calc R . .

loop_
_atom_site_aniso_label
_atom_site_aniso_U_11
_atom_site_aniso_U_22
_atom_site_aniso_U_33
_atom_site_aniso_U_23
_atom_site_aniso_U_13
_atom_site_aniso_U_12
As1 0.0233(2) 0.0312(2) 0.0264(2) -0.00303(16) -0.00016(17) -0.00572(17)
As2 0.0197(2) 0.0257(2) 0.0283(2) -0.00058(15) -0.00017(17) -0.00126(15)
Mo1 0.0287(2) 0.02878(19) 0.0341(2) 0.00246(14) 0.00198(16) -0.00527(14)
Mo2 0.0314(2) 0.02613(19) 0.0396(2) -0.00239(15) 0.00787(17) 0.00066(15)
Mo3 0.0257(2) 0.0335(2) 0.02926(19) -0.00321(14) 0.00454(16) -0.00624(14)
Mo4 0.0301(2) 0.0292(2) 0.0372(2) -0.00535(15) 0.00276(17) -0.00577(15)
Mo5 0.0295(2) 0.0344(2) 0.0343(2) -0.00583(15) 0.00308(17) 0.00144(15)
Mo6 0.01975(19) 0.0393(2) 0.03022(19) -0.00135(15) 0.00158(15) -0.00002(15)
OW1 0.0293(18) 0.0393(19) 0.049(2) -0.0057(14) 0.0039(16) 0.0017(14)
O1 0.041(2) 0.054(2) 0.0410(19) 0.0114(16) 0.0018(16) -0.0009(17)
O2 0.048(2) 0.0342(18) 0.051(2) -0.0014(15) -0.0017(18) -0.0109(16)
OW2 0.152(7) 0.116(6) 0.105(5) 0.027(4) 0.007(5) 0.048(5)
O3 0.055(2) 0.0351(19) 0.057(2) -0.0108(16) 0.0143(19) -0.0047(16)
OW3 0.139(7) 0.152(7) 0.146(7) -0.046(5) 0.044(5) -0.078(6)
O4 0.037(2) 0.043(2) 0.057(2) 0.0001(16) 0.0120(18) 0.0098(15)
OW4 0.107(5) 0.111(5) 0.120(5) -0.003(4) -0.011(4) 0.024(4)
O5 0.0287(19) 0.053(2) 0.054(2) -0.0063(17) 0.0057(17) -0.0051(15)
OW5 0.099(4) 0.101(4) 0.058(3) 0.000(3) -0.016(3) 0.026(3)
O6 0.047(2) 0.044(2) 0.0366(18) 0.0027(14) 0.0049(16) -0.0103(16)
O7 0.037(2) 0.045(2) 0.048(2) -0.0032(15) -0.0035(17) -0.0031(15)
O8 0.051(2) 0.0363(19) 0.059(2) 0.0009(16) 0.0097(19) -0.0072(16)
O9 0.044(2) 0.043(2) 0.060(2) -0.0067(17) 0.0005(19) 0.0107(17)
O10 0.046(2) 0.050(2) 0.0394(19) -0.0011(15) 0.0035(17) -0.0045(17)
O11 0.0230(17) 0.049(2) 0.047(2) 0.0010(15) 0.0027(15) 0.0038(14)
O12 0.036(2) 0.055(2) 0.0327(17) 0.0001(15) 0.0033(15) 0.0018(16)
O13 0.0390(19) 0.0339(17) 0.0431(19) 0.0013(14) 0.0078(16) -0.0009(14)
O14 0.0338(17) 0.0339(16) 0.0315(16) -0.0025(12) 0.0059(14) -0.0038(13)
O15 0.0340(18) 0.0384(18) 0.0442(19) -0.0115(14) 0.0086(15) -0.0112(14)
O16 0.0361(19) 0.0353(18) 0.0421(19) -0.0067(14) 0.0040(15) -0.0024(14)
O17 0.0281(17) 0.0356(17) 0.0438(18) -0.0040(14) -0.0009(14) -0.0024(13)
O18 0.0253(16) 0.0367(17) 0.0360(17) -0.0010(13) 0.0002(13) -0.0075(13)
O19 0.0252(16) 0.0271(15) 0.0404(17) -0.0048(12) -0.0001(14) -0.0067(12)
O20 0.0253(16) 0.0309(15) 0.0300(15) -0.0010(12) 0.0053(13) -0.0003(12)
O21 0.0305(17) 0.0278(15) 0.0363(17) -0.0044(12) 0.0052(14) -0.0039(12)
O22 0.0215(16) 0.0313(16) 0.053(2) -0.0058(14) 0.0045(15) -0.0018(12)
O23 0.0217(16) 0.0425(18) 0.0302(16) -0.0015(13) -0.0004(13) -0.0001(13)
O24 0.0372(19) 0.0270(16) 0.055(2) -0.0028(14) 0.0137(16) -0.0049(13)
O25 0.050(2) 0.053(2) 0.0340(18) 0.0105(15) -0.0061(16) 0.0073(17)
O26 0.049(2) 0.060(2) 0.0261(17) -0.0083(15) -0.0023(16) -0.0101(18)
C1 0.069(5) 0.051(4) 0.082(5) 0.012(3) -0.023(4) -0.015(3)
C2 0.077(5) 0.050(4) 0.063(4) 0.012(3) -0.036(3) -0.022(3)
C3 0.024(2) 0.053(3) 0.033(2) -0.003(2) -0.0023(19) 0.005(2)
C4 0.061(4) 0.107(6) 0.048(3) 0.021(4) -0.016(3) -0.034(4)
C5 0.060(4) 0.105(6) 0.050(4) 0.011(4) -0.015(3) -0.042(4)
C6 0.047(4) 0.085(5) 0.044(3) -0.009(3) -0.011(3) -0.006(3)
C7 0.044(3) 0.058(3) 0.043(3) 0.008(2) -0.010(2) -0.014(3)
C8 0.027(2) 0.040(3) 0.034(2) -0.0050(18) -0.0008(19) 0.0036(18)
C9 0.066(4) 0.034(3) 0.051(3) 0.001(2) -0.008(3) 0.002(3)
C10 0.070(4) 0.038(3) 0.074(4) 0.002(3) -0.004(4) 0.001(3)
C11 0.120(8) 0.110(7) 0.046(4) -0.011(4) -0.023(4) -0.023(6)
C12 0.108(6) 0.049(4) 0.045(3) 0.000(3) -0.024(3) -0.002(4)
C13 0.031(3) 0.044(3) 0.041(3) 0.008(2) -0.004(2) 0.001(2)
C14 0.061(4) 0.054(3) 0.055(3) 0.018(3) 0.018(3) 0.021(3)
C15 0.067(5) 0.101(6) 0.058(4) 0.039(4) 0.018(4) 0.040(4)
C16 0.057(3) 0.042(3) 0.036(3) 0.005(2) 0.003(2) -0.009(2)
C17 0.045(3) 0.036(3) 0.047(3) 0.001(2) -0.004(2) -0.010(2)
C18 0.036(3) 0.027(2) 0.034(2) 0.0007(17) 0.000(2) 0.0029(18)
C19 0.062(4) 0.048(3) 0.043(3) -0.002(2) 0.016(3) -0.018(3)
C20 0.050(3) 0.066(4) 0.048(3) -0.019(3) 0.010(3) -0.024(3)
C21 0.095(6) 0.082(6) 0.087(6) 0.028(4) 0.009(5) 0.041(5)
C22 0.076(5) 0.078(5) 0.073(5) 0.029(4) 0.009(4) 0.029(4)
C23 0.034(3) 0.069(4) 0.060(4) 0.024(3) 0.003(3) 0.002(3)
C24 0.087(6) 0.085(6) 0.072(5) 0.019(4) -0.013(4) 0.017(4)
C25 0.109(7) 0.080(5) 0.061(4) 0.019(4) -0.014(4) 0.018(5)
C26 0.035(3) 0.089(5) 0.065(4) 0.029(4) 0.008(3) 0.011(3)
C27 0.038(3) 0.067(4) 0.058(4) 0.019(3) 0.006(3) 0.006(3)
C28 0.031(3) 0.060(4) 0.058(3) 0.023(3) 0.006(3) -0.001(2)
C29 0.043(4) 0.075(5) 0.082(5) 0.012(4) -0.015(3) -0.001(3)
C30 0.052(4) 0.065(5) 0.106(6) 0.005(4) 0.006(4) 0.006(3)
N1 0.034(3) 0.079(4) 0.050(3) -0.018(2) 0.005(2) -0.010(2)
N2 0.040(3) 0.051(3) 0.078(4) -0.025(3) 0.005(3) -0.013(2)
N3 0.053(4) 0.142(7) 0.044(3) 0.039(4) -0.006(3) 0.009(4)
N4 0.042(3) 0.062(3) 0.033(2) -0.0062(19) 0.003(2) 0.002(2)
N5 0.061(4) 0.080(4) 0.085(4) 0.039(4) -0.005(3) 0.017(3)
N6 0.038(3) 0.069(4) 0.089(4) 0.032(3) 0.010(3) 0.011(2)

loop_
_atom_type_symbol
_atom_type_description
_atom_type_scat_dispersion_real
_atom_type_scat_dispersion_imag
_atom_type_scat_source
C C 0.0033 0.0016 'International Tables Vol C Tables 4.2.6.8 and 6.1.1.4'
H H 0.0000 0.0000 'International Tables Vol C Tables 4.2.6.8 and 6.1.1.4'
N N 0.0061 0.0033 'International Tables Vol C Tables 4.2.6.8 and 6.1.1.4'
O O 0.0106 0.0060 'International Tables Vol C Tables 4.2.6.8 and 6.1.1.4'
As As 0.0499 2.0058 'International Tables Vol C Tables 4.2.6.8 and 6.1.1.4'
Mo Mo -1.6832 0.6857 'International Tables Vol C Tables 4.2.6.8 and 6.1.1.4'

loop_
_geom_angle_atom_site_label_1
_geom_angle_atom_site_label_2
_geom_angle_atom_site_label_3
_geom_angle
_geom_angle_site_symmetry_1
_geom_angle_site_symmetry_3
_geom_angle_publ_flag
O19 As1 O23 111.35(15) . . ?
O19 As1 O24 115.72(17) . . ?
O23 As1 O24 108.81(16) . . ?
O19 As1 O26 107.57(17) . . ?
O23 As1 O26 108.18(17) . . ?
O24 As1 O26 104.76(18) . . ?
O21 As2 O25 106.29(18) . . ?
O21 As2 O22 109.04(15) . . ?
O25 As2 O22 109.13(18) . . ?
O21 As2 O20 112.55(14) . . ?
O25 As2 O20 108.78(17) . . ?
O22 As2 O20 110.90(16) . . ?
O1 Mo1 O2 104.68(18) . . ?
O1 Mo1 O13 97.45(17) . . ?
O2 Mo1 O13 100.10(16) . . ?
O1 Mo1 O18 101.66(16) . . ?
O2 Mo1 O18 96.12(16) . . ?
O13 Mo1 O18 150.85(13) . . ?
O1 Mo1 O22 95.05(16) . . ?
O2 Mo1 O22 158.79(15) . . ?
O13 Mo1 O22 84.71(13) . . ?
O18 Mo1 O22 71.93(12) . . ?
O1 Mo1 O24 163.11(16) . . ?
O2 Mo1 O24 89.31(15) . . ?
O13 Mo1 O24 70.34(13) . . ?
O18 Mo1 O24 85.90(12) . . ?
O22 Mo1 O24 72.74(12) . . ?
O4 Mo2 O3 104.28(19) . . ?
O4 Mo2 O13 96.67(17) . . ?
O3 Mo2 O13 104.82(16) . . ?
O4 Mo2 O14 102.41(16) . . ?
O3 Mo2 O14 98.37(16) . . ?
O13 Mo2 O14 145.18(13) . . ?
O4 Mo2 O24 165.64(16) . . ?
O3 Mo2 O24 88.27(16) . . ?
O13 Mo2 O24 73.00(14) . . ?
O14 Mo2 O24 82.25(13) . . ?
O4 Mo2 O20 86.32(15) . . ?
O3 Mo2 O20 167.41(16) . . ?
O13 Mo2 O20 80.22(12) . . ?
O14 Mo2 O20 72.33(12) . . ?
O24 Mo2 O20 82.16(11) . . ?
O6 Mo3 O5 104.01(18) . . ?
O6 Mo3 O15 99.75(16) . . ?
O5 Mo3 O15 96.38(17) . . ?
O6 Mo3 O14 95.71(15) . . ?
O5 Mo3 O14 98.59(16) . . ?
O15 Mo3 O14 155.17(13) . . ?
O6 Mo3 O20 164.32(15) . . ?
O5 Mo3 O20 89.90(15) . . ?
O15 Mo3 O20 85.60(13) . . ?
O14 Mo3 O20 74.75(12) . . ?
O6 Mo3 O19 90.57(15) . . ?
O5 Mo3 O19 165.35(15) . . ?
O15 Mo3 O19 79.46(13) . . ?
O14 Mo3 O19 81.08(12) . . ?
O20 Mo3 O19 75.84(11) . . ?
O8 Mo4 O7 104.54(19) . . ?
O8 Mo4 O15 101.91(17) . . ?
O7 Mo4 O15 99.97(17) . . ?
O8 Mo4 O16 99.86(16) . . ?
O7 Mo4 O16 101.02(16) . . ?
O15 Mo4 O16 144.71(14) . . ?
O8 Mo4 OW1 95.20(17) . . ?
O7 Mo4 OW1 160.06(15) . . ?
O15 Mo4 OW1 78.30(14) . . ?
O16 Mo4 OW1 72.33(14) . . ?
O8 Mo4 O21 164.01(16) . . ?
O7 Mo4 O21 89.71(15) . . ?
O15 Mo4 O21 82.31(12) . . ?
O16 Mo4 O21 69.79(12) . . ?
OW1 Mo4 O21 70.35(12) . . ?
O8 Mo4 Mo5 116.79(13) . . ?
O7 Mo4 Mo5 119.74(12) . . ?
O15 Mo4 Mo5 111.25(10) . . ?
O16 Mo4 Mo5 33.48(10) . . ?
OW1 Mo4 Mo5 45.72(8) . . ?
O21 Mo4 Mo5 48.11(7) . . ?
O10 Mo5 O9 104.42(19) . . ?
O10 Mo5 O17 99.39(17) . . ?
O9 Mo5 O17 100.91(17) . . ?
O10 Mo5 O16 100.41(17) . . ?
O9 Mo5 O16 98.76(17) . . ?
O17 Mo5 O16 147.52(14) . . ?
O10 Mo5 OW1 160.21(16) . . ?
O9 Mo5 OW1 95.06(16) . . ?
O17 Mo5 OW1 79.96(13) . . ?
O16 Mo5 OW1 72.75(13) . . ?
O10 Mo5 O21 89.83(15) . . ?
O9 Mo5 O21 163.08(15) . . ?
O17 Mo5 O21 85.40(13) . . ?
O16 Mo5 O21 69.22(12) . . ?
OW1 Mo5 O21 70.39(11) . . ?
O10 Mo5 Mo4 119.13(13) . . ?
O9 Mo5 Mo4 116.04(14) . . ?
O17 Mo5 Mo4 114.20(10) . . ?
O16 Mo5 Mo4 33.32(10) . . ?
OW1 Mo5 Mo4 46.32(9) . . ?
O21 Mo5 Mo4 47.58(7) . . ?
O11 Mo6 O12 103.09(17) . . ?
O11 Mo6 O17 102.79(16) . . ?
O12 Mo6 O17 98.41(16) . . ?
O11 Mo6 O18 99.46(15) . . ?
O12 Mo6 O18 99.29(16) . . ?
O17 Mo6 O18 147.50(13) . . ?
O11 Mo6 O23 85.09(14) . . ?
O12 Mo6 O23 171.80(14) . . ?
O17 Mo6 O23 78.89(13) . . ?
O18 Mo6 O23 79.74(12) . . ?
O11 Mo6 O22 166.36(15) . . ?
O12 Mo6 O22 87.38(15) . . ?
O17 Mo6 O22 84.01(13) . . ?
O18 Mo6 O22 69.84(12) . . ?
O23 Mo6 O22 84.65(12) . . ?
Mo5 OW1 Mo4 87.96(13) . . ?
Mo1 O13 Mo2 123.29(19) . . ?
Mo2 O14 Mo3 118.78(16) . . ?
Mo4 O15 Mo3 165.8(2) . . ?
Mo4 O16 Mo5 113.19(16) . . ?
Mo5 O17 Mo6 145.8(2) . . ?
Mo1 O18 Mo6 122.47(16) . . ?
As1 O19 Mo3 126.19(16) . . ?
As2 O20 Mo3 131.33(16) . . ?
As2 O20 Mo2 123.53(15) . . ?
Mo3 O20 Mo2 92.79(11) . . ?
As2 O21 Mo4 133.60(16) . . ?
As2 O21 Mo5 133.44(16) . . ?
Mo4 O21 Mo5 84.31(10) . . ?
As2 O22 Mo1 124.83(16) . . ?
As2 O22 Mo6 139.29(17) . . ?
Mo1 O22 Mo6 95.55(12) . . ?
As1 O23 Mo6 123.67(17) . . ?
As1 O24 Mo2 123.60(16) . . ?
As1 O24 Mo1 127.46(17) . . ?
Mo2 O24 Mo1 92.70(13) . . ?
N1 C1 C2 120.1(6) . . ?
C3 C2 C1 120.5(6) . . ?
C2 C3 C4 117.0(5) . . ?
C2 C3 C8 121.5(5) . . ?
C4 C3 C8 121.5(5) . . ?
C5 C4 C3 119.4(6) . . ?
N1 C5 C4 121.2(6) . . ?
N2 C6 C7 120.6(6) . . ?
C8 C7 C6 119.5(5) . . ?
C7 C8 C9 117.2(5) . . ?
C7 C8 C3 121.4(5) . . ?
C9 C8 C3 121.4(5) . . ?
C10 C9 C8 119.9(6) . . ?
N2 C10 C9 123.1(6) . . ?
N3 C11 C12 118.9(7) . . ?
C13 C12 C11 118.7(7) . . ?
C12 C13 C14 118.8(5) . . ?
C12 C13 C18 121.1(5) . . ?
C14 C13 C18 120.1(5) . . ?
C15 C14 C13 119.7(7) . . ?
N3 C15 C14 120.0(7) . . ?
N4 C16 C17 120.1(5) . . ?
C16 C17 C18 119.5(5) . . ?
C17 C18 C19 118.3(5) . . ?
C17 C18 C13 121.3(5) . . ?
C19 C18 C13 120.4(4) . . ?
C20 C19 C18 120.1(5) . . ?
N4 C20 C19 120.2(5) . . ?
N5 C21 C22 122.0(8) . . ?
C23 C22 C21 120.8(7) . . ?
C22 C23 C24 116.9(6) . . ?
C22 C23 C28 121.3(6) . . ?
C24 C23 C28 121.8(7) . . ?
C23 C24 C25 119.1(8) . . ?
N5 C25 C24 122.1(7) . . ?
N6 C26 C27 119.7(7) . . ?
C28 C27 C26 119.6(7) . . ?
C29 C28 C27 118.5(6) . . ?
C29 C28 C23 121.0(6) . . ?
C27 C28 C23 120.5(6) . . ?
C28 C29 C30 120.5(7) . . ?
N6 C30 C29 119.2(7) . . ?
C1 N1 C5 121.7(6) . . ?
C6 N2 C10 119.7(5) . . ?
C15 N3 C11 123.9(6) . . ?
C20 N4 C16 121.7(5) . . ?
C21 N5 C25 119.1(7) . . ?
C30 N6 C26 122.5(6) . . ?

loop_
_geom_bond_atom_site_label_1
_geom_bond_atom_site_label_2
_geom_bond_distance
_geom_bond_site_symmetry_2
_geom_bond_publ_flag
As1 O19 1.669(3) . ?
As1 O23 1.670(3) . ?
As1 O24 1.689(3) . ?
As1 O26 1.713(3) . ?
As2 O21 1.670(3) . ?
As2 O25 1.689(3) . ?
As2 O22 1.686(3) . ?
As2 O20 1.686(3) . ?
Mo1 O1 1.695(3) . ?
Mo1 O2 1.715(3) . ?
Mo1 O13 1.916(3) . ?
Mo1 O18 1.922(3) . ?
Mo1 O22 2.232(3) . ?
Mo1 O24 2.398(3) . ?
Mo2 O4 1.700(4) . ?
Mo2 O3 1.704(4) . ?
Mo2 O13 1.928(3) . ?
Mo2 O14 1.939(3) . ?
Mo2 O24 2.276(3) . ?
Mo2 O20 2.374(3) . ?
Mo3 O6 1.699(3) . ?
Mo3 O5 1.701(4) . ?
Mo3 O15 1.897(3) . ?
Mo3 O14 1.958(3) . ?
Mo3 O20 2.257(3) . ?
Mo3 O19 2.302(3) . ?
Mo4 O8 1.692(4) . ?
Mo4 O7 1.724(4) . ?
Mo4 O15 1.864(3) . ?
Mo4 O16 1.915(3) . ?
Mo4 OW1 2.320(4) . ?
Mo4 O21 2.378(3) . ?
Mo4 Mo5 3.2050(9) . ?
Mo5 O10 1.691(4) . ?
Mo5 O9 1.717(4) . ?
Mo5 O17 1.891(3) . ?
Mo5 O16 1.924(3) . ?
Mo5 OW1 2.296(3) . ?
Mo5 O21 2.398(3) . ?
Mo6 O11 1.693(3) . ?
Mo6 O12 1.714(3) . ?
Mo6 O17 1.907(3) . ?
Mo6 O18 1.925(3) . ?
Mo6 O23 2.265(3) . ?
Mo6 O22 2.321(3) . ?
C1 N1 1.288(8) . ?
C1 C2 1.396(9) . ?
C2 C3 1.355(8) . ?
C3 C4 1.378(8) . ?
C3 C8 1.490(7) . ?
C4 C5 1.381(9) . ?
C5 N1 1.297(8) . ?
C6 N2 1.314(8) . ?
C6 C7 1.411(8) . ?
C7 C8 1.373(7) . ?
C8 C9 1.380(7) . ?
C9 C10 1.353(9) . ?
C10 N2 1.308(8) . ?
C11 N3 1.325(11) . ?
C11 C12 1.391(9) . ?
C12 C13 1.372(8) . ?
C13 C14 1.385(7) . ?
C13 C18 1.484(7) . ?
C14 C15 1.359(10) . ?
C15 N3 1.288(10) . ?
C16 N4 1.338(7) . ?
C16 C17 1.371(7) . ?
C17 C18 1.380(7) . ?
C18 C19 1.388(7) . ?
C19 C20 1.356(8) . ?
C20 N4 1.329(7) . ?
C21 N5 1.295(10) . ?
C21 C22 1.401(9) . ?
C22 C23 1.355(10) . ?
C23 C24 1.388(9) . ?
C23 C28 1.496(8) . ?
C24 C25 1.400(10) . ?
C25 N5 1.325(10) . ?
C26 N6 1.329(9) . ?
C26 C27 1.384(8) . ?
C27 C28 1.372(9) . ?
C28 C29 1.379(10) . ?
C29 C30 1.375(10) . ?
C30 N6 1.326(10) . ?
